data_2226898
loop_
_publ_author_name
'Quah, Ching Kheng'
'Hemamalini, Madhukar'
'Fun, Hoong-Kun'

_publ_section_title
;
 2-Amino-4-methylpyridinium 2-carboxybenzoate
;
_journal_coeditor_code HB5537
_journal_issue 8
_journal_name_full 'Acta Crystallographica Section E'
_journal_page_first o1932
_journal_paper_doi 10.1107/S1600536810025900
_journal_volume 66
_journal_year 2010
_chemical_formula_iupac 'C6 H9 N2 +, C8 H5 O4 -'
_chemical_formula_moiety 'C6 H9 N2 +, C8 H5 O4 -'
_chemical_formula_sum 'C14 H14 N2 O4'
_chemical_formula_weight 274.27
_chemical_name_systematic
;
2-Amino-4-methylpyridinium 2-carboxybenzoate
;
_space_group_IT_number 14
_symmetry_cell_setting monoclinic
_symmetry_space_group_name_Hall '-P 2ybc'
_symmetry_space_group_name_H-M 'P 1 21/c 1'
_atom_sites_solution_hydrogens geom
_atom_sites_solution_primary direct
_atom_sites_solution_secondary difmap
_audit_creation_method SHELXL-97
_cell_angle_alpha 90.00
_cell_angle_beta 90.218(2)
_cell_angle_gamma 90.00
_cell_formula_units_Z 4
_cell_length_a 13.0558(15)
_cell_length_b 6.9182(8)
_cell_length_c 14.2575(17)
_cell_measurement_reflns_used 6320
_cell_measurement_temperature 100
_cell_measurement_theta_max 30.27
_cell_measurement_theta_min 2.86
_cell_volume 1287.8(3)
_computing_cell_refinement 'SAINT (Bruker, 2009)'
_computing_data_collection 'APEX2 (Bruker, 2009)'
_computing_data_reduction 'SAINT (Bruker, 2009)'
_computing_molecular_graphics 'SHELXTL (Sheldrick, 2008)'
_computing_publication_material
;
SHELXTL (Sheldrick, 2008) and PLATON (Spek, 2009)
;
_computing_structure_refinement 'SHELXTL (Sheldrick, 2008)'
_computing_structure_solution 'SHELXTL (Sheldrick, 2008)'
_diffrn_ambient_temperature 100
_diffrn_measured_fraction_theta_full 0.996
_diffrn_measured_fraction_theta_max 0.996
_diffrn_measurement_device_type 'Bruker SMART APEXII DUO CCD'
_diffrn_measurement_method '\f and \w scans'
_diffrn_radiation_monochromator graphite
_diffrn_radiation_source 'fine-focus sealed tube'
_diffrn_radiation_type MoK\a
_diffrn_radiation_wavelength 0.71073
_diffrn_reflns_av_R_equivalents 0.0459
_diffrn_reflns_av_sigmaI/netI 0.0273
_diffrn_reflns_limit_h_max 18
_diffrn_reflns_limit_h_min -18
_diffrn_reflns_limit_k_max 9
_diffrn_reflns_limit_k_min -9
_diffrn_reflns_limit_l_max 20
_diffrn_reflns_limit_l_min -20
_diffrn_reflns_number 26319
_diffrn_reflns_theta_full 30.33
_diffrn_reflns_theta_max 30.33
_diffrn_reflns_theta_min 2.86
_diffrn_standards_number 0
_exptl_absorpt_coefficient_mu 0.105
_exptl_absorpt_correction_T_max 0.989
_exptl_absorpt_correction_T_min 0.958
_exptl_absorpt_correction_type multi-scan
_exptl_absorpt_process_details '(<i>SADABS</i>; Bruker, 2009)'
_exptl_crystal_colour colourless
_exptl_crystal_density_diffrn 1.415
_exptl_crystal_density_method 'not measured'
_exptl_crystal_description block
_exptl_crystal_F_000 576
_exptl_crystal_size_max 0.41
_exptl_crystal_size_mid 0.19
_exptl_crystal_size_min 0.11
_refine_diff_density_max 0.407
_refine_diff_density_min -0.334
_refine_ls_extinction_method none
_refine_ls_goodness_of_fit_ref 1.125
_refine_ls_hydrogen_treatment mixed
_refine_ls_matrix_type full
_refine_ls_number_parameters 233
_refine_ls_number_reflns 3856
_refine_ls_number_restraints 0
_refine_ls_restrained_S_all 1.125
_refine_ls_R_factor_all 0.0549
_refine_ls_R_factor_gt 0.0465
_refine_ls_shift/su_max 0.001
_refine_ls_shift/su_mean 0.000
_refine_ls_structure_factor_coef Fsqd
_refine_ls_weighting_details 'calc w=1/[\s^2^(Fo^2^)+(0.0537P)^2^+0.7248P] where P=(Fo^2^+2Fc^2^)/3'
_refine_ls_weighting_scheme calc
_refine_ls_wR_factor_gt 0.1266
_refine_ls_wR_factor_ref 0.1312
_reflns_number_gt 3332
_reflns_number_total 3856
_reflns_threshold_expression I>2\s(I)
_cod_data_source_file hb5537.cif
_cod_data_source_block I
_cod_original_sg_symbol_H-M 'P 21/c'
_cod_database_code 2226898
_cod_database_fobs_code 2226898

loop_
_symmetry_equiv_pos_as_xyz
'x, y, z'
'-x, y+1/2, -z+1/2'
'-x, -y, -z'
'x, -y-1/2, z-1/2'

loop_
_atom_site_type_symbol
_atom_site_label
_atom_site_fract_x
_atom_site_fract_y
_atom_site_fract_z
_atom_site_U_iso_or_equiv
_atom_site_adp_type
_atom_site_calc_flag
_atom_site_refinement_flags
_atom_site_occupancy
_atom_site_disorder_assembly
_atom_site_disorder_group
N N1 0.92537(9) 0.10419(17) 0.64609(8) 0.0185(2) Uani d . 1 . .
N N2 0.85884(10) 0.0110(2) 0.78891(8) 0.0230(3) Uani d . 1 . .
C C1 0.84333(10) 0.05716(19) 0.69918(9) 0.0174(3) Uani d . 1 . .
C C2 0.74595(10) 0.05677(19) 0.65551(9) 0.0173(2) Uani d . 1 . .
C C3 0.73580(10) 0.10080(19) 0.56198(9) 0.0173(2) Uani d . 1 . .
C C4 0.82425(10) 0.1503(2) 0.50975(9) 0.0188(3) Uani d . 1 . .
C C5 0.91673(10) 0.1521(2) 0.55390(9) 0.0190(3) Uani d . 1 . .
C C6 0.63362(11) 0.0948(2) 0.51390(11) 0.0233(3) Uani d . 1 . .
O O1 0.29640(8) 0.07772(17) 1.07382(7) 0.0256(2) Uani d . 1 . .
O O2 0.14735(7) 0.13709(16) 1.00722(7) 0.0220(2) Uani d . 1 . .
H H1O2 0.1249 0.1484 0.9510 0.033 Uiso d R 1 . .
O O3 0.07013(7) 0.10883(16) 0.85474(7) 0.0232(2) Uani d . 1 . .
O O4 0.11341(8) 0.01778(17) 0.71187(7) 0.0255(2) Uani d . 1 . .
C C7 0.25074(10) 0.07219(19) 0.81743(9) 0.0169(2) Uani d . 1 . .
C C8 0.31459(11) 0.0630(2) 0.73921(10) 0.0252(3) Uani d . 1 . .
C C9 0.42058(12) 0.0674(3) 0.74708(11) 0.0343(4) Uani d . 1 . .
C C10 0.46574(12) 0.0806(3) 0.83501(11) 0.0307(4) Uani d . 1 . .
C C11 0.40349(10) 0.0909(2) 0.91336(10) 0.0212(3) Uani d . 1 . .
C C12 0.29652(10) 0.08811(18) 0.90749(9) 0.0158(2) Uani d . 1 . .
C C13 0.24430(10) 0.10053(19) 1.00235(9) 0.0178(3) Uani d . 1 . .
C C14 0.13713(10) 0.0649(2) 0.79293(10) 0.0186(3) Uani d . 1 . .
H H2A 0.6866(15) 0.030(3) 0.6899(13) 0.025(5) Uiso d . 1 . .
H H4A 0.8212(13) 0.180(3) 0.4489(13) 0.020(4) Uiso d . 1 . .
H H5A 0.9801(14) 0.181(3) 0.5240(13) 0.026(5) Uiso d . 1 . .
H H6A 0.6231(16) 0.198(3) 0.4689(15) 0.038(6) Uiso d . 1 . .
H H6B 0.6280(18) -0.026(4) 0.4780(16) 0.044(6) Uiso d . 1 . .
H H6C 0.5785(19) 0.100(3) 0.5570(18) 0.050(7) Uiso d . 1 . .
H H8A 0.2830(17) 0.056(3) 0.6805(16) 0.038(6) Uiso d . 1 . .
H H9A 0.4616(17) 0.062(3) 0.6884(16) 0.039(6) Uiso d . 1 . .
H H10A 0.5374(18) 0.080(3) 0.8406(15) 0.037(6) Uiso d . 1 . .
H H11A 0.4322(14) 0.106(2) 0.9756(13) 0.018(4) Uiso d . 1 . .
H H1N1 0.9896(18) 0.087(3) 0.6745(15) 0.038(6) Uiso d . 1 . .
H H1N2 0.9214(18) 0.022(3) 0.8138(15) 0.037(6) Uiso d . 1 . .
H H2N2 0.8067(17) -0.025(3) 0.8207(14) 0.028(5) Uiso d . 1 . .

loop_
_atom_site_aniso_label
_atom_site_aniso_U_11
_atom_site_aniso_U_22
_atom_site_aniso_U_33
_atom_site_aniso_U_12
_atom_site_aniso_U_13
_atom_site_aniso_U_23
N1 0.0148(5) 0.0233(6) 0.0174(5) -0.0020(4) -0.0001(4) 0.0000(4)
N2 0.0200(6) 0.0340(7) 0.0150(5) -0.0024(5) -0.0008(4) 0.0032(5)
C1 0.0176(6) 0.0188(6) 0.0159(6) -0.0008(4) 0.0006(4) -0.0010(4)
C2 0.0148(5) 0.0198(6) 0.0172(6) -0.0013(4) 0.0019(4) -0.0013(5)
C3 0.0169(6) 0.0176(6) 0.0175(6) 0.0003(4) -0.0015(4) -0.0015(4)
C4 0.0204(6) 0.0204(6) 0.0156(6) -0.0002(5) 0.0010(5) 0.0009(5)
C5 0.0184(6) 0.0208(6) 0.0178(6) -0.0020(5) 0.0031(5) 0.0009(5)
C6 0.0176(6) 0.0309(7) 0.0212(6) -0.0006(5) -0.0036(5) 0.0001(6)
O1 0.0203(5) 0.0412(6) 0.0153(4) -0.0024(4) -0.0015(4) -0.0009(4)
O2 0.0181(5) 0.0317(5) 0.0163(4) 0.0040(4) 0.0016(3) -0.0018(4)
O3 0.0147(4) 0.0350(6) 0.0199(5) 0.0033(4) -0.0001(4) 0.0006(4)
O4 0.0199(5) 0.0366(6) 0.0201(5) 0.0000(4) -0.0039(4) -0.0031(4)
C7 0.0149(5) 0.0197(6) 0.0160(5) 0.0004(4) -0.0009(4) 0.0009(4)
C8 0.0204(6) 0.0397(8) 0.0156(6) 0.0001(6) 0.0003(5) -0.0003(6)
C9 0.0196(7) 0.0636(12) 0.0197(7) -0.0003(7) 0.0047(5) -0.0031(7)
C10 0.0152(6) 0.0530(10) 0.0239(7) 0.0010(6) 0.0017(5) -0.0021(7)
C11 0.0164(6) 0.0292(7) 0.0181(6) 0.0014(5) -0.0014(5) -0.0003(5)
C12 0.0155(5) 0.0170(6) 0.0150(5) 0.0004(4) 0.0003(4) 0.0006(4)
C13 0.0172(6) 0.0199(6) 0.0163(6) -0.0019(5) 0.0010(4) -0.0013(5)
C14 0.0169(6) 0.0202(6) 0.0188(6) -0.0004(5) -0.0012(5) 0.0026(5)

loop_
_atom_type_symbol
_atom_type_description
_atom_type_scat_dispersion_real
_atom_type_scat_dispersion_imag
_atom_type_scat_source
C C 0.0033 0.0016 'International Tables Vol C Tables 4.2.6.8 and 6.1.1.4'
H H 0.0000 0.0000 'International Tables Vol C Tables 4.2.6.8 and 6.1.1.4'
N N 0.0061 0.0033 'International Tables Vol C Tables 4.2.6.8 and 6.1.1.4'
O O 0.0106 0.0060 'International Tables Vol C Tables 4.2.6.8 and 6.1.1.4'

loop_
_geom_angle_atom_site_label_1
_geom_angle_atom_site_label_2
_geom_angle_atom_site_label_3
_geom_angle_site_symmetry_1
_geom_angle_site_symmetry_3
_geom_angle
_geom_angle_publ_flag
C1 N1 C5 . . 122.43(12) ?
C1 N1 H1N1 . . 115.9(14) ?
C5 N1 H1N1 . . 121.3(14) ?
C1 N2 H1N2 . . 119.7(14) ?
C1 N2 H2N2 . . 117.3(13) ?
H1N2 N2 H2N2 . . 122.9(19) ?
N2 C1 N1 . . 118.46(12) ?
N2 C1 C2 . . 123.73(13) ?
N1 C1 C2 . . 117.80(12) ?
C3 C2 C1 . . 120.69(12) ?
C3 C2 H2A . . 118.3(12) ?
C1 C2 H2A . . 121.0(12) ?
C2 C3 C4 . . 119.17(12) ?
C2 C3 C6 . . 121.37(12) ?
C4 C3 C6 . . 119.46(12) ?
C5 C4 C3 . . 118.86(12) ?
C5 C4 H4A . . 119.0(11) ?
C3 C4 H4A . . 122.2(11) ?
C4 C5 N1 . . 121.03(12) ?
C4 C5 H5A . . 124.5(11) ?
N1 C5 H5A . . 114.4(11) ?
C3 C6 H6A . . 114.0(12) ?
C3 C6 H6B . . 109.1(14) ?
H6A C6 H6B . . 105.8(19) ?
C3 C6 H6C . . 112.3(15) ?
H6A C6 H6C . . 107.2(19) ?
H6B C6 H6C . . 108(2) ?
C13 O2 H1O2 . . 107.5 ?
C8 C7 C12 . . 118.39(12) ?
C8 C7 C14 . . 113.53(12) ?
C12 C7 C14 . . 128.08(12) ?
C9 C8 C7 . . 122.17(13) ?
C9 C8 H8A . . 120.7(14) ?
C7 C8 H8A . . 117.1(14) ?
C10 C9 C8 . . 119.66(14) ?
C10 C9 H9A . . 122.3(13) ?
C8 C9 H9A . . 118.0(13) ?
C11 C10 C9 . . 118.92(14) ?
C11 C10 H10A . . 121.3(13) ?
C9 C10 H10A . . 119.8(13) ?
C10 C11 C12 . . 122.65(13) ?
C10 C11 H11A . . 121.2(11) ?
C12 C11 H11A . . 116.1(11) ?
C11 C12 C7 . . 118.20(12) ?
C11 C12 C13 . . 113.40(11) ?
C7 C12 C13 . . 128.40(12) ?
O1 C13 O2 . . 121.18(12) ?
O1 C13 C12 . . 118.71(12) ?
O2 C13 C12 . . 120.10(12) ?
O4 C14 O3 . . 122.37(12) ?
O4 C14 C7 . . 117.53(12) ?
O3 C14 C7 . . 120.09(12) ?

loop_
_geom_bond_atom_site_label_1
_geom_bond_atom_site_label_2
_geom_bond_site_symmetry_2
_geom_bond_distance
_geom_bond_publ_flag
N1 C1 . 1.3535(17) ?
N1 C5 . 1.3599(17) ?
N1 H1N1 . 0.94(2) ?
N2 C1 . 1.3332(17) ?
N2 H1N2 . 0.89(2) ?
N2 H2N2 . 0.86(2) ?
C1 C2 . 1.4136(18) ?
C2 C3 . 1.3738(18) ?
C2 H2A . 0.94(2) ?
C3 C4 . 1.4183(19) ?
C3 C6 . 1.4981(18) ?
C4 C5 . 1.3596(19) ?
C4 H4A . 0.892(18) ?
C5 H5A . 0.953(19) ?
C6 H6A . 0.97(2) ?
C6 H6B . 0.98(2) ?
C6 H6C . 0.95(3) ?
O1 C13 . 1.2331(16) ?
O2 C13 . 1.2929(16) ?
O2 H1O2 . 0.8555 ?
O3 C14 . 1.2807(17) ?
O4 C14 . 1.2391(17) ?
C7 C8 . 1.3963(19) ?
C7 C12 . 1.4186(17) ?
C7 C14 . 1.5233(18) ?
C8 C9 . 1.388(2) ?
C8 H8A . 0.93(2) ?
C9 C10 . 1.386(2) ?
C9 H9A . 1.00(2) ?
C10 C11 . 1.386(2) ?
C10 H10A . 0.94(2) ?
C11 C12 . 1.3988(18) ?
C11 H11A . 0.967(18) ?
C12 C13 . 1.5195(18) ?

loop_
_geom_hbond_atom_site_label_D
_geom_hbond_atom_site_label_H
_geom_hbond_atom_site_label_A
_geom_hbond_site_symmetry_A
_geom_hbond_distance_DH
_geom_hbond_distance_HA
_geom_hbond_distance_DA
_geom_hbond_angle_DHA
_geom_hbond_publ_flag
O2 H1O2 O3 . 0.86 1.57 2.4009(14) 163 yes
N1 H1N1 O4 1_655 0.94(2) 1.77(2) 2.6919(16) 169(2) yes
N2 H1N2 O3 1_655 0.89(2) 2.11(2) 2.9881(16) 166.6(19) yes
N2 H2N2 O1 3_657 0.86(2) 2.06(2) 2.8888(16) 164.5(19) yes
C5 H5A O2 4_665 0.953(19) 2.532(19) 3.4133(17) 153.7(16) yes

loop_
_geom_torsion_atom_site_label_1
_geom_torsion_atom_site_label_2
_geom_torsion_atom_site_label_3
_geom_torsion_atom_site_label_4
_geom_torsion_site_symmetry_1
_geom_torsion_site_symmetry_2
_geom_torsion_site_symmetry_3
_geom_torsion_site_symmetry_4
_geom_torsion
_geom_torsion_publ_flag
C5 N1 C1 N2 . . . . 179.65(13) ?
C5 N1 C1 C2 . . . . 0.7(2) ?
N2 C1 C2 C3 . . . . -178.20(13) ?
N1 C1 C2 C3 . . . . 0.7(2) ?
C1 C2 C3 C4 . . . . -1.1(2) ?
C1 C2 C3 C6 . . . . 178.00(13) ?
C2 C3 C4 C5 . . . . 0.2(2) ?
C6 C3 C4 C5 . . . . -178.95(13) ?
C3 C4 C5 N1 . . . . 1.2(2) ?
C1 N1 C5 C4 . . . . -1.6(2) ?
C12 C7 C8 C9 . . . . 0.5(2) ?
C14 C7 C8 C9 . . . . -179.94(16) ?
C7 C8 C9 C10 . . . . 0.3(3) ?
C8 C9 C10 C11 . . . . -0.6(3) ?
C9 C10 C11 C12 . . . . 0.2(3) ?
C10 C11 C12 C7 . . . . 0.6(2) ?
C10 C11 C12 C13 . . . . 179.86(15) ?
C8 C7 C12 C11 . . . . -0.9(2) ?
C14 C7 C12 C11 . . . . 179.59(13) ?
C8 C7 C12 C13 . . . . 179.96(13) ?
C14 C7 C12 C13 . . . . 0.5(2) ?
C11 C12 C13 O1 . . . . -12.47(18) ?
C7 C12 C13 O1 . . . . 166.68(13) ?
C11 C12 C13 O2 . . . . 166.57(13) ?
C7 C12 C13 O2 . . . . -14.3(2) ?
C8 C7 C14 O4 . . . . 12.57(19) ?
C12 C7 C14 O4 . . . . -167.93(14) ?
C8 C7 C14 O3 . . . . -166.62(14) ?
C12 C7 C14 O3 . . . . 12.9(2) ?

loop_
_cod_related_entry_id
_cod_related_entry_database
_cod_related_entry_code
1 ChemSpider 30656154
